data_4060392
loop_
_publ_author_name
'Wu, Fan'
'Jordan, Richard F.'

_publ_section_title
;
 Sigma-Bond Metathesis Reactions of Zirconocene Alkyl Cations with Phenylsilane
;
_journal_coden_ASTM ORGND7
_journal_issue 11
_journal_name_full Organometallics
_journal_page_first 2688
_journal_page_last 2697
_journal_paper_doi 10.1021/om049099z
_journal_volume 24
_journal_year 2005
_chemical_formula_sum 'C84 H38 B2 Cl4 F40 Zr2'
_chemical_formula_weight 2153.00
_space_group_IT_number 2
_symmetry_cell_setting triclinic
_symmetry_space_group_name_Hall '-P 1'
_symmetry_space_group_name_H-M 'P -1'
_cell_angle_alpha 85.334(4)
_cell_angle_beta 68.088(4)
_cell_angle_gamma 75.768(4)
_cell_formula_units_Z 1
_cell_length_a 11.684(2)
_cell_length_b 13.503(3)
_cell_length_c 13.712(3)
_cell_measurement_temperature 100(2)
_cell_volume 1945.3(7)
_diffrn_ambient_temperature 100(2)
_exptl_crystal_density_diffrn 1.838
_cod_depositor_comments
;
The following automatic conversions were performed:
'_symmetry_cell_setting' value 'Triclinic' changed to 'triclinic'
according to '/home/saulius/struct/CIF-dictionaries/cif_core.dic'
dictionary named 'cif_core.dic' version 2.4.1 from 2010-06-29.

Automatic conversion script
Id: cif_fix_enum 1527 2010-12-29 10:47:43Z saulius 

 Updated bibliographic information.

 Antanas Vaitkus,
 2019-10-02
;
_cod_database_code 4060392

loop_
_symmetry_equiv_pos_as_xyz
'x, y, z'
'-x, -y, -z'

loop_
_atom_site_label
_atom_site_type_symbol
_atom_site_fract_x
_atom_site_fract_y
_atom_site_fract_z
_atom_site_U_iso_or_equiv
_atom_site_adp_type
_atom_site_occupancy
_atom_site_symmetry_multiplicity
_atom_site_calc_flag
_atom_site_refinement_flags
_atom_site_disorder_assembly
_atom_site_disorder_group
B1 B 0.6076(5) 0.2121(4) 0.1829(4) 0.0279(10) Uani 1 1 d . . .
C1 C 0.0119(7) 0.7676(5) 0.2695(5) 0.0588(16) Uani 1 1 d . . .
H1A H -0.0382 0.7213 0.2639 0.088 Uiso 1 1 calc R . .
H1B H 0.0959 0.7516 0.2135 0.088 Uiso 1 1 calc R . .
H1C H -0.0314 0.8384 0.2627 0.088 Uiso 1 1 calc R . .
C2 C 0.0260(5) 0.7546(4) 0.3741(4) 0.0417(12) Uani 1 1 d . . .
C3 C -0.0673(5) 0.7964(4) 0.4702(4) 0.0369(11) Uani 1 1 d . . .
H3 H -0.1561 0.8342 0.4804 0.044 Uiso 1 1 calc R . .
C4 C -0.0200(5) 0.7671(4) 0.5508(4) 0.0433(12) Uani 1 1 d . . .
H4 H -0.0694 0.7792 0.6278 0.052 Uiso 1 1 calc R . .
C5 C 0.1046(6) 0.7079(4) 0.5055(5) 0.0510(14) Uani 1 1 d . . .
H5 H 0.1573 0.6688 0.5453 0.061 Uiso 1 1 calc R . .
C6 C 0.1326(5) 0.6972(4) 0.3970(5) 0.0532(15) Uani 1 1 d . . .
H6 H 0.2085 0.6501 0.3471 0.064 Uiso 1 1 calc R . .
C7 C 0.2417(6) 1.0073(6) 0.1899(4) 0.0582(16) Uani 1 1 d . . .
H7A H 0.3186 1.0053 0.1273 0.087 Uiso 1 1 calc R . .
H7B H 0.2038 1.0779 0.2157 0.087 Uiso 1 1 calc R . .
H7C H 0.1809 0.9811 0.1719 0.087 Uiso 1 1 calc R . .
C8 C 0.2749(4) 0.9429(4) 0.2732(4) 0.0416(12) Uani 1 1 d . . .
C9 C 0.2818(4) 0.9792(4) 0.3643(4) 0.0378(11) Uani 1 1 d . . .
H9 H 0.2697 1.0524 0.3819 0.045 Uiso 1 1 calc R . .
C10 C 0.3272(5) 0.8936(6) 0.4175(5) 0.0592(17) Uani 1 1 d . . .
H10 H 0.3561 0.8955 0.4773 0.071 Uiso 1 1 calc R . .
C11 C 0.3436(5) 0.8066(5) 0.3602(6) 0.0665(19) Uani 1 1 d . . .
H11 H 0.3873 0.7358 0.3723 0.080 Uiso 1 1 calc R . .
C12 C 0.3096(6) 0.8364(5) 0.2750(5) 0.0577(16) Uani 1 1 d . . .
H12 H 0.3233 0.7901 0.2164 0.069 Uiso 1 1 calc R . .
C13 C 0.5408(4) 0.2627(3) 0.0975(3) 0.0271(9) Uani 1 1 d . . .
C14 C 0.5916(4) 0.3167(3) 0.0075(4) 0.0297(10) Uani 1 1 d . . .
C15 C 0.5280(4) 0.3610(3) -0.0575(3) 0.0295(10) Uani 1 1 d . . .
C16 C 0.4049(4) 0.3542(3) -0.0332(4) 0.0310(10) Uani 1 1 d . . .
C17 C 0.3475(4) 0.3043(3) 0.0564(4) 0.0309(10) Uani 1 1 d . . .
C18 C 0.4155(4) 0.2609(3) 0.1190(3) 0.0292(10) Uani 1 1 d . . .
C19 C 0.5287(4) 0.2905(3) 0.2843(3) 0.0282(9) Uani 1 1 d . . .
C20 C 0.5461(4) 0.3892(3) 0.2766(4) 0.0303(10) Uani 1 1 d . . .
C21 C 0.4824(4) 0.4624(3) 0.3542(4) 0.0312(10) Uani 1 1 d . . .
C22 C 0.3926(4) 0.4394(3) 0.4464(4) 0.0309(10) Uani 1 1 d . . .
C23 C 0.3680(4) 0.3440(3) 0.4582(3) 0.0300(10) Uani 1 1 d . . .
C24 C 0.4353(4) 0.2730(3) 0.3782(4) 0.0293(9) Uani 1 1 d . . .
C25 C 0.6021(4) 0.0907(3) 0.2073(3) 0.0279(9) Uani 1 1 d . . .
C26 C 0.5814(4) 0.0248(3) 0.1476(3) 0.0272(9) Uani 1 1 d . . .
C27 C 0.5945(4) -0.0789(3) 0.1658(4) 0.0324(10) Uani 1 1 d . . .
C28 C 0.6305(4) -0.1225(3) 0.2474(4) 0.0342(11) Uani 1 1 d . . .
C29 C 0.6529(4) -0.0606(4) 0.3087(4) 0.0351(11) Uani 1 1 d . . .
C30 C 0.6397(4) 0.0428(3) 0.2877(4) 0.0315(10) Uani 1 1 d . . .
C31 C 0.7631(4) 0.2020(3) 0.1393(3) 0.0285(9) Uani 1 1 d . . .
C32 C 0.8309(4) 0.2280(4) 0.1938(3) 0.0316(10) Uani 1 1 d . . .
C33 C 0.9619(5) 0.2094(4) 0.1563(4) 0.0370(11) Uani 1 1 d . . .
C34 C 1.0330(4) 0.1611(4) 0.0610(4) 0.0354(11) Uani 1 1 d . . .
C35 C 0.9715(4) 0.1332(4) 0.0039(3) 0.0326(10) Uani 1 1 d . . .
C36 C 0.8409(4) 0.1528(3) 0.0443(3) 0.0292(10) Uani 1 1 d . . .
C37 C 0.0729(5) 0.4948(4) 0.2483(4) 0.0396(11) Uani 1 1 d . . .
C38 C 0.1353(4) 0.5243(4) 0.1476(4) 0.0390(11) Uani 1 1 d . . .
H38 H 0.2248 0.5161 0.1213 0.047 Uiso 1 1 calc R . .
C39 C 0.0665(5) 0.5659(4) 0.0857(4) 0.0430(12) Uani 1 1 d . . .
H39 H 0.1085 0.5868 0.0163 0.052 Uiso 1 1 calc R . .
C40 C -0.0642(5) 0.5775(4) 0.1245(5) 0.0476(13) Uani 1 1 d . . .
H40 H -0.1116 0.6064 0.0818 0.057 Uiso 1 1 calc R . .
C41 C -0.1252(5) 0.5466(4) 0.2259(5) 0.0491(14) Uani 1 1 d . . .
H41 H -0.2145 0.5542 0.2521 0.059 Uiso 1 1 calc R . .
C42 C -0.0574(5) 0.5052(4) 0.2888(5) 0.0465(13) Uani 1 1 d . . .
H42 H -0.0989 0.4842 0.3583 0.056 Uiso 1 1 calc R . .
Cl1 Cl -0.04246(10) 1.02793(8) 0.39094(9) 0.0342(3) Uani 1 1 d . . .
Cl2 Cl 0.16090(14) 0.44170(11) 0.32695(13) 0.0543(4) Uani 1 1 d . . .
F1 F 0.7128(2) 0.3277(2) -0.0234(2) 0.0360(6) Uani 1 1 d . . .
F2 F 0.5872(2) 0.4088(2) -0.1460(2) 0.0375(6) Uani 1 1 d . . .
F3 F 0.3420(3) 0.3946(2) -0.0971(2) 0.0404(7) Uani 1 1 d . . .
F4 F 0.2282(2) 0.2976(2) 0.0810(2) 0.0396(7) Uani 1 1 d . . .
F5 F 0.3538(2) 0.21211(19) 0.2055(2) 0.0336(6) Uani 1 1 d . . .
F6 F 0.6330(2) 0.41600(19) 0.1879(2) 0.0359(6) Uani 1 1 d . . .
F7 F 0.5062(3) 0.55666(19) 0.3415(2) 0.0397(6) Uani 1 1 d . . .
F8 F 0.3293(3) 0.5110(2) 0.5232(2) 0.0396(6) Uani 1 1 d . . .
F9 F 0.2773(3) 0.3221(2) 0.5466(2) 0.0392(6) Uani 1 1 d . . .
F10 F 0.4030(2) 0.18097(19) 0.3964(2) 0.0347(6) Uani 1 1 d . . .
F11 F 0.5476(2) 0.05806(19) 0.06451(19) 0.0318(6) Uani 1 1 d . . .
F12 F 0.5727(2) -0.1382(2) 0.1032(2) 0.0379(6) Uani 1 1 d . . .
F13 F 0.6443(3) -0.2229(2) 0.2649(2) 0.0461(7) Uani 1 1 d . . .
F14 F 0.6885(3) -0.0999(2) 0.3900(2) 0.0479(7) Uani 1 1 d . . .
F15 F 0.6675(3) 0.0981(2) 0.3506(2) 0.0379(6) Uani 1 1 d . . .
F16 F 0.7718(2) 0.2733(2) 0.2904(2) 0.0363(6) Uani 1 1 d . . .
F17 F 1.0193(3) 0.2365(3) 0.2163(2) 0.0466(7) Uani 1 1 d . . .
F18 F 1.1598(2) 0.1403(3) 0.0238(2) 0.0472(7) Uani 1 1 d . . .
F19 F 1.0393(2) 0.0838(2) -0.0891(2) 0.0397(6) Uani 1 1 d . . .
F20 F 0.7877(2) 0.1192(2) -0.0153(2) 0.0353(6) Uani 1 1 d . . .
Zr1 Zr 0.11579(4) 0.87674(3) 0.43201(4) 0.03248(16) Uani 1 1 d . . .

loop_
_atom_site_aniso_label
_atom_site_aniso_U_11
_atom_site_aniso_U_22
_atom_site_aniso_U_33
_atom_site_aniso_U_23
_atom_site_aniso_U_13
_atom_site_aniso_U_12
B1 0.032(3) 0.027(3) 0.024(3) 0.005(2) -0.007(2) -0.012(2)
C1 0.086(5) 0.049(3) 0.041(3) -0.004(3) -0.016(3) -0.024(3)
C2 0.050(3) 0.037(3) 0.039(3) -0.004(2) -0.012(2) -0.016(2)
C3 0.040(3) 0.035(3) 0.038(3) 0.000(2) -0.012(2) -0.016(2)
C4 0.058(3) 0.041(3) 0.038(3) 0.010(2) -0.022(3) -0.022(3)
C5 0.065(4) 0.030(3) 0.070(4) 0.013(3) -0.040(3) -0.012(3)
C6 0.045(3) 0.033(3) 0.074(4) -0.007(3) -0.015(3) -0.003(2)
C7 0.045(3) 0.098(5) 0.033(3) 0.007(3) -0.010(2) -0.029(3)
C8 0.028(2) 0.061(3) 0.036(3) -0.008(2) -0.007(2) -0.014(2)
C9 0.028(2) 0.046(3) 0.037(3) -0.010(2) -0.006(2) -0.010(2)
C10 0.033(3) 0.103(5) 0.043(3) 0.014(3) -0.015(3) -0.023(3)
C11 0.031(3) 0.052(4) 0.098(6) 0.007(4) -0.011(3) -0.002(3)
C12 0.047(3) 0.051(3) 0.060(4) -0.023(3) 0.004(3) -0.014(3)
C13 0.030(2) 0.025(2) 0.025(2) 0.0013(17) -0.0078(18) -0.0069(18)
C14 0.026(2) 0.030(2) 0.031(2) 0.0026(18) -0.0066(19) -0.0088(18)
C15 0.032(2) 0.026(2) 0.030(2) 0.0039(18) -0.0096(19) -0.0093(18)
C16 0.032(2) 0.027(2) 0.034(2) 0.0039(19) -0.015(2) -0.0038(18)
C17 0.026(2) 0.029(2) 0.037(3) -0.0015(19) -0.0091(19) -0.0079(18)
C18 0.031(2) 0.022(2) 0.029(2) 0.0001(17) -0.0044(19) -0.0075(18)
C19 0.027(2) 0.029(2) 0.030(2) 0.0034(18) -0.0117(19) -0.0076(18)
C20 0.028(2) 0.033(2) 0.031(2) 0.0049(19) -0.0110(19) -0.0080(19)
C21 0.033(2) 0.026(2) 0.040(3) 0.0051(19) -0.020(2) -0.0068(19)
C22 0.030(2) 0.033(2) 0.029(2) -0.0036(19) -0.0139(19) -0.0001(19)
C23 0.029(2) 0.034(2) 0.027(2) 0.0030(18) -0.0090(18) -0.0083(19)
C24 0.029(2) 0.027(2) 0.032(2) 0.0038(18) -0.0105(19) -0.0073(18)
C25 0.024(2) 0.029(2) 0.026(2) 0.0042(18) -0.0046(18) -0.0064(18)
C26 0.020(2) 0.032(2) 0.026(2) 0.0034(18) -0.0047(17) -0.0072(17)
C27 0.021(2) 0.030(2) 0.039(3) -0.006(2) -0.0019(19) -0.0048(18)
C28 0.026(2) 0.026(2) 0.043(3) 0.006(2) -0.007(2) -0.0030(18)
C29 0.029(2) 0.038(3) 0.034(3) 0.010(2) -0.011(2) -0.003(2)
C30 0.030(2) 0.030(2) 0.030(2) 0.0030(19) -0.0077(19) -0.0058(19)
C31 0.032(2) 0.027(2) 0.026(2) 0.0062(18) -0.0094(19) -0.0096(18)
C32 0.033(2) 0.036(2) 0.024(2) 0.0049(19) -0.0074(19) -0.014(2)
C33 0.037(3) 0.047(3) 0.033(3) 0.006(2) -0.016(2) -0.018(2)
C34 0.030(2) 0.044(3) 0.031(3) 0.006(2) -0.007(2) -0.014(2)
C35 0.037(2) 0.034(2) 0.021(2) 0.0034(18) -0.0060(19) -0.007(2)
C36 0.035(2) 0.026(2) 0.029(2) 0.0076(18) -0.0135(19) -0.0122(19)
C37 0.036(3) 0.029(2) 0.054(3) 0.001(2) -0.015(2) -0.009(2)
C38 0.026(2) 0.031(3) 0.055(3) -0.007(2) -0.009(2) -0.0058(19)
C39 0.041(3) 0.049(3) 0.038(3) -0.009(2) -0.008(2) -0.016(2)
C40 0.043(3) 0.055(3) 0.052(3) -0.009(3) -0.022(3) -0.012(3)
C41 0.026(2) 0.050(3) 0.069(4) -0.004(3) -0.013(3) -0.010(2)
C42 0.035(3) 0.042(3) 0.054(3) 0.004(2) -0.006(2) -0.011(2)
Cl1 0.0315(6) 0.0331(6) 0.0355(6) 0.0024(5) -0.0107(5) -0.0061(5)
Cl2 0.0502(8) 0.0431(7) 0.0708(10) 0.0154(7) -0.0280(7) -0.0083(6)
F1 0.0296(13) 0.0442(16) 0.0355(15) 0.0153(12) -0.0110(11) -0.0167(12)
F2 0.0350(14) 0.0445(16) 0.0337(15) 0.0171(12) -0.0131(12) -0.0151(12)
F3 0.0381(15) 0.0434(16) 0.0462(17) 0.0144(13) -0.0235(13) -0.0124(13)
F4 0.0262(13) 0.0420(16) 0.0502(17) 0.0060(13) -0.0120(12) -0.0123(12)
F5 0.0303(13) 0.0350(14) 0.0309(14) 0.0080(11) -0.0039(11) -0.0136(11)
F6 0.0378(14) 0.0300(14) 0.0358(15) 0.0072(11) -0.0061(12) -0.0146(11)
F7 0.0464(16) 0.0263(14) 0.0480(17) 0.0006(12) -0.0175(13) -0.0108(12)
F8 0.0394(15) 0.0354(15) 0.0395(16) -0.0103(12) -0.0111(12) -0.0024(12)
F9 0.0396(15) 0.0387(15) 0.0290(14) -0.0008(11) -0.0005(12) -0.0096(12)
F10 0.0402(14) 0.0285(13) 0.0300(14) 0.0037(11) -0.0040(11) -0.0135(11)
F11 0.0366(14) 0.0326(14) 0.0286(14) 0.0021(10) -0.0131(11) -0.0111(11)
F12 0.0355(14) 0.0311(14) 0.0455(16) -0.0069(12) -0.0108(12) -0.0089(11)
F13 0.0468(17) 0.0258(14) 0.062(2) 0.0080(13) -0.0189(15) -0.0048(12)
F14 0.0564(18) 0.0435(17) 0.0467(18) 0.0178(14) -0.0280(15) -0.0077(14)
F15 0.0486(16) 0.0395(15) 0.0317(15) 0.0051(12) -0.0201(13) -0.0138(13)
F16 0.0335(14) 0.0485(16) 0.0271(14) -0.0040(12) -0.0079(11) -0.0133(12)
F17 0.0370(15) 0.074(2) 0.0352(16) -0.0038(14) -0.0118(13) -0.0257(15)
F18 0.0275(14) 0.074(2) 0.0390(16) -0.0049(15) -0.0060(12) -0.0171(14)
F19 0.0356(15) 0.0486(17) 0.0276(14) -0.0012(12) -0.0036(12) -0.0086(13)
F20 0.0369(14) 0.0411(15) 0.0300(14) -0.0030(11) -0.0123(12) -0.0115(12)
Zr1 0.0274(3) 0.0295(3) 0.0357(3) -0.00125(18) -0.00792(19) -0.00324(18)

loop_
_geom_bond_atom_site_label_1
_geom_bond_atom_site_label_2
_geom_bond_distance
_geom_bond_site_symmetry_2
_geom_bond_publ_flag
B1 C19 1.645(7) . ?
B1 C13 1.655(6) . ?
B1 C25 1.658(6) . ?
B1 C31 1.661(6) . ?
C1 C2 1.495(8) . ?
C2 C3 1.411(7) . ?
C2 C6 1.424(8) . ?
C2 Zr1 2.477(5) . ?
C3 C4 1.400(7) . ?
C3 Zr1 2.498(5) . ?
C4 C5 1.407(8) . ?
C4 Zr1 2.489(5) . ?
C5 C6 1.411(9) . ?
C5 Zr1 2.429(5) . ?
C6 Zr1 2.455(6) . ?
C7 C8 1.488(8) . ?
C8 C12 1.395(8) . ?
C8 C9 1.416(7) . ?
C8 Zr1 2.545(5) . ?
C9 C10 1.414(8) . ?
C9 Zr1 2.511(5) . ?
C10 C11 1.400(10) . ?
C10 Zr1 2.469(5) . ?
C11 C12 1.370(10) . ?
C11 Zr1 2.430(6) . ?
C12 Zr1 2.450(6) . ?
C13 C18 1.387(6) . ?
C13 C14 1.388(6) . ?
C14 F1 1.360(5) . ?
C14 C15 1.376(6) . ?
C15 F2 1.353(5) . ?
C15 C16 1.376(6) . ?
C16 F3 1.345(5) . ?
C16 C17 1.373(6) . ?
C17 F4 1.332(5) . ?
C17 C18 1.382(6) . ?
C18 F5 1.352(5) . ?
C19 C20 1.386(6) . ?
C19 C24 1.391(6) . ?
C20 F6 1.353(5) . ?
C20 C21 1.372(7) . ?
C21 F7 1.352(5) . ?
C21 C22 1.379(7) . ?
C22 F8 1.350(5) . ?
C22 C23 1.372(6) . ?
C23 F9 1.347(5) . ?
C23 C24 1.378(6) . ?
C24 F10 1.363(5) . ?
C25 C26 1.375(6) . ?
C25 C30 1.391(6) . ?
C26 F11 1.350(5) . ?
C26 C27 1.383(6) . ?
C27 F12 1.348(5) . ?
C27 C28 1.378(7) . ?
C28 F13 1.339(5) . ?
C28 C29 1.363(7) . ?
C29 F14 1.356(5) . ?
C29 C30 1.384(7) . ?
C30 F15 1.357(5) . ?
C31 C32 1.390(6) . ?
C31 C36 1.386(6) . ?
C32 F16 1.359(5) . ?
C32 C33 1.383(7) . ?
C33 F17 1.358(5) . ?
C33 C34 1.372(7) . ?
C34 F18 1.337(5) . ?
C34 C35 1.369(7) . ?
C35 F19 1.350(5) . ?
C35 C36 1.379(6) . ?
C36 F20 1.356(5) . ?
C37 C38 1.377(7) . ?
C37 C42 1.386(7) . ?
C37 Cl2 1.753(5) . ?
C38 C39 1.376(7) . ?
C39 C40 1.389(7) . ?
C40 C41 1.388(8) . ?
C41 C42 1.378(8) . ?
Cl1 Zr1 2.5765(12) . ?
Cl1 Zr1 2.5882(13) 2_576 ?
Zr1 Cl1 2.5882(13) 2_576 ?
